data_4516534
loop_
_publ_author_name
'Shi, Ming W.'
'Thomas, Sajesh P.'
'Koutsantonis, George A.'
'Spackman, Mark A.'

_publ_section_title
;
 Supramolecular Recognition and Energy Frameworks in Host--Guest Complexes
 of 18-Crown-6 and Sulfonamides
;
_journal_issue 12
_journal_name_full 'Crystal Growth &amp; Design'
_journal_page_first 5892
_journal_paper_doi 10.1021/acs.cgd.5b01316
_journal_volume 15
_journal_year 2015
_chemical_formula_moiety '(C6 H7 N O2 S)2, C12 H24 O6'
_chemical_formula_sum 'C12 H19 N O5 S'
_chemical_formula_weight 289.34
_space_group_IT_number 14
_space_group_name_Hall '-P 2ybc'
_space_group_name_H-M_alt 'P 1 21/c 1'
_symmetry_cell_setting monoclinic
_symmetry_Int_Tables_number 14
_symmetry_space_group_name_Hall '-P 2ybc'
_symmetry_space_group_name_H-M 'P 1 21/c 1'
_atom_sites_solution_hydrogens geom
_atom_sites_solution_primary direct
_atom_sites_solution_secondary difmap
_audit_creation_method SHELXL-97
_cell_angle_alpha 90.00
_cell_angle_beta 94.627(3)
_cell_angle_gamma 90.00
_cell_formula_units_Z 4
_cell_length_a 9.5021(3)
_cell_length_b 14.5233(5)
_cell_length_c 9.8682(3)
_cell_measurement_reflns_used 11648
_cell_measurement_temperature 100(2)
_cell_measurement_theta_max 27
_cell_measurement_theta_min 2.17
_cell_volume 1357.39(8)
_computing_cell_refinement 'SET4 (de Boer & Duisenberg, 1984)'
_computing_data_collection 'Locally modified CAD4 Software (Enraf-Nonius, 1989)'
_computing_data_reduction 'HELENA (Spek, 1997)'
_computing_publication_material 'PLATON (Spek, 2003)'
_computing_structure_refinement 'SHELXL-97 (Sheldrick, 1997)'
_diffrn_ambient_temperature 100(2)
_diffrn_detector_area_resol_mean 16.0839
_diffrn_measured_fraction_theta_full 1.000
_diffrn_measured_fraction_theta_max 1.000
_diffrn_measurement_device_type 'Xcalibur, Eos, Nova'
_diffrn_measurement_method '\w scans'
_diffrn_radiation_monochromator mirror
_diffrn_radiation_probe x-ray
_diffrn_radiation_source 'Mova (Mo) X-ray Source'
_diffrn_radiation_type MoK\a
_diffrn_radiation_wavelength 0.71073
_diffrn_reflns_av_R_equivalents 0.0710
_diffrn_reflns_av_sigmaI/netI 0.0683
_diffrn_reflns_limit_h_max 12
_diffrn_reflns_limit_h_min -12
_diffrn_reflns_limit_k_max 18
_diffrn_reflns_limit_k_min -16
_diffrn_reflns_limit_l_max 12
_diffrn_reflns_limit_l_min -12
_diffrn_reflns_number 11648
_diffrn_reflns_theta_full 27.00
_diffrn_reflns_theta_max 27.00
_diffrn_reflns_theta_min 2.15
_exptl_absorpt_coefficient_mu 0.255
_exptl_absorpt_correction_T_max 0.9701
_exptl_absorpt_correction_T_min 0.9508
_exptl_absorpt_correction_type multi-scan
_exptl_absorpt_process_details 'CrysAlis RED (Oxford Diffraction,2009)'
_exptl_crystal_colour colourless
_exptl_crystal_density_diffrn 1.416
_exptl_crystal_density_method 'not measured'
_exptl_crystal_description block
_exptl_crystal_F_000 616
_exptl_crystal_size_max 0.20
_exptl_crystal_size_mid 0.15
_exptl_crystal_size_min 0.12
_refine_diff_density_max 0.333
_refine_diff_density_min -0.338
_refine_diff_density_rms 0.065
_refine_ls_extinction_method none
_refine_ls_goodness_of_fit_ref 1.035
_refine_ls_hydrogen_treatment mixed
_refine_ls_matrix_type full
_refine_ls_number_parameters 248
_refine_ls_number_reflns 2962
_refine_ls_number_restraints 0
_refine_ls_restrained_S_all 1.035
_refine_ls_R_factor_all 0.0768
_refine_ls_R_factor_gt 0.0491
_refine_ls_shift/su_max 0.000
_refine_ls_shift/su_mean 0.000
_refine_ls_structure_factor_coef Fsqd
_refine_ls_weighting_details 'calc w=1/[\s^2^(Fo^2^)+(0.0430P)^2^+0.0000P] where P=(Fo^2^+2Fc^2^)/3'
_refine_ls_weighting_scheme calc
_refine_ls_wR_factor_gt 0.1001
_refine_ls_wR_factor_ref 0.1110
_reflns_number_gt 2160
_reflns_number_total 2962
_reflns_threshold_expression >2\s(I)
_cod_data_source_file cg5b01316_si_001.cif
_cod_data_source_block mws_140718_3
_cod_depositor_comments
;
The following automatic conversions were performed:

data item '_symmetry_cell_setting' value 'Monoclinic' was changed to
'monoclinic' in accordance with the
/home/saulius/struct/COD-crude-data/automatic-downloads/DataCite-retrospective/ACS/depositions/lib/dictionaries/cif_core.dic
dictionary named 'cif_core.dic' version 2.4.2 last updated on
2011-04-26.

Automatic conversion script
Id: cif_fix_values 6909 2019-04-08 15:41:33Z antanas 
;
_cod_original_sg_symbol_H-M 'P 21/c'
_cod_database_code 4516534

loop_
_symmetry_equiv_pos_as_xyz
'x, y, z'
'-x, y+1/2, -z+1/2'
'-x, -y, -z'
'x, -y-1/2, z-1/2'

loop_
_atom_site_label
_atom_site_type_symbol
_atom_site_fract_x
_atom_site_fract_y
_atom_site_fract_z
_atom_site_U_iso_or_equiv
_atom_site_adp_type
_atom_site_occupancy
_atom_site_symmetry_multiplicity
_atom_site_calc_flag
S1 S 0.79145(6) 0.05996(4) 0.19014(6) 0.01917(17) Uani 1 1 d
O3 O 0.47778(16) 0.15938(11) -0.17943(15) 0.0220(4) Uani 1 1 d
O2 O 0.34705(16) 0.12672(10) 0.06591(15) 0.0213(4) Uani 1 1 d
N1 N 0.6394(2) 0.03308(14) 0.1210(2) 0.0206(5) Uani 1 1 d
O1 O 0.39196(16) 0.00667(10) 0.29076(15) 0.0216(4) Uani 1 1 d
O5 O 0.87694(17) 0.08579(11) 0.08261(16) 0.0260(4) Uani 1 1 d
O4 O 0.77098(17) 0.12453(11) 0.29617(16) 0.0266(4) Uani 1 1 d
C7 C 0.8724(2) -0.03949(14) 0.2658(2) 0.0176(5) Uani 1 1 d
C11 C 0.9354(3) -0.13076(17) 0.4633(3) 0.0252(6) Uani 1 1 d
C2 C 0.2549(3) 0.02778(17) 0.2278(3) 0.0229(5) Uani 1 1 d
C12 C 0.8658(3) -0.05528(17) 0.4032(2) 0.0216(5) Uani 1 1 d
C5 C 0.4865(3) 0.22182(17) -0.0677(3) 0.0224(5) Uani 1 1 d
C4 C 0.3543(3) 0.21532(16) 0.0054(3) 0.0221(5) Uani 1 1 d
C8 C 0.9441(2) -0.09963(16) 0.1871(3) 0.0213(5) Uani 1 1 d
C3 C 0.2549(3) 0.12353(17) 0.1725(2) 0.0225(5) Uani 1 1 d
C6 C 0.6047(3) 0.15987(17) -0.2461(3) 0.0244(6) Uani 1 1 d
C1 C 0.3989(3) -0.08347(17) 0.3493(3) 0.0257(6) Uani 1 1 d
C10 C 1.0081(3) -0.19041(17) 0.3847(3) 0.0247(6) Uani 1 1 d
C9 C 1.0114(2) -0.17571(16) 0.2470(3) 0.0237(6) Uani 1 1 d
H2A H 0.180(3) 0.0257(16) 0.296(2) 0.027(7) Uiso 1 1 d
H3A H 0.286(2) 0.1672(16) 0.246(2) 0.027(7) Uiso 1 1 d
H2B H 0.227(2) -0.0114(16) 0.155(2) 0.022(6) Uiso 1 1 d
H3B H 0.154(2) 0.1383(15) 0.138(2) 0.020(6) Uiso 1 1 d
H5A H 0.499(2) 0.2850(16) -0.101(2) 0.020(6) Uiso 1 1 d
H8 H 0.947(2) -0.0883(15) 0.094(2) 0.018(6) Uiso 1 1 d
H9 H 1.062(2) -0.2153(16) 0.188(2) 0.018(6) Uiso 1 1 d
H5B H 0.572(2) 0.2028(15) -0.007(2) 0.021(6) Uiso 1 1 d
H6A H 0.619(3) 0.2189(18) -0.294(2) 0.032(7) Uiso 1 1 d
H12 H 0.821(2) -0.0134(15) 0.455(2) 0.017(6) Uiso 1 1 d
H11 H 0.934(2) -0.1410(15) 0.561(2) 0.019(6) Uiso 1 1 d
H10 H 1.053(3) -0.2417(17) 0.428(2) 0.027(7) Uiso 1 1 d
H1C H 0.643(3) -0.0137(19) 0.068(3) 0.033(8) Uiso 1 1 d
H1A H 0.489(3) -0.0844(15) 0.408(2) 0.023(6) Uiso 1 1 d
H1B H 0.320(3) -0.0912(16) 0.411(3) 0.034(7) Uiso 1 1 d
H1D H 0.574(3) 0.0283(18) 0.182(3) 0.039(8) Uiso 1 1 d
H6B H 0.686(3) 0.1562(17) -0.177(2) 0.027(7) Uiso 1 1 d
H4A H 0.357(3) 0.2633(17) 0.078(2) 0.029(7) Uiso 1 1 d
H4B H 0.265(3) 0.2253(15) -0.058(2) 0.026(7) Uiso 1 1 d

loop_
_atom_site_aniso_label
_atom_site_aniso_U_11
_atom_site_aniso_U_22
_atom_site_aniso_U_33
_atom_site_aniso_U_23
_atom_site_aniso_U_13
_atom_site_aniso_U_12
S1 0.0167(3) 0.0166(3) 0.0239(3) -0.0003(2) 0.0001(2) -0.0008(2)
O3 0.0182(9) 0.0224(9) 0.0255(9) -0.0022(7) 0.0022(7) -0.0025(7)
O2 0.0208(9) 0.0189(8) 0.0245(9) 0.0010(7) 0.0039(7) 0.0028(7)
N1 0.0155(11) 0.0217(11) 0.0245(11) -0.0009(9) 0.0013(9) -0.0002(8)
O1 0.0182(9) 0.0215(9) 0.0244(9) 0.0010(7) -0.0022(7) 0.0003(7)
O5 0.0226(9) 0.0251(9) 0.0305(9) 0.0043(7) 0.0040(8) -0.0044(7)
O4 0.0294(10) 0.0196(9) 0.0296(9) -0.0051(7) -0.0047(8) 0.0022(7)
C7 0.0117(11) 0.0150(11) 0.0256(13) -0.0018(9) -0.0025(10) -0.0026(9)
C11 0.0259(14) 0.0257(14) 0.0233(13) 0.0035(11) -0.0021(11) -0.0011(10)
C2 0.0164(13) 0.0320(14) 0.0201(13) -0.0021(11) 0.0011(10) -0.0028(10)
C12 0.0190(13) 0.0213(13) 0.0247(13) -0.0034(11) 0.0026(11) -0.0011(10)
C5 0.0221(13) 0.0185(12) 0.0260(13) -0.0020(11) -0.0014(11) -0.0007(10)
C4 0.0186(13) 0.0194(12) 0.0277(14) -0.0012(11) -0.0008(11) 0.0033(10)
C8 0.0161(12) 0.0236(13) 0.0242(13) -0.0046(11) 0.0004(10) -0.0020(10)
C3 0.0168(13) 0.0302(14) 0.0209(13) -0.0044(11) 0.0038(10) 0.0024(10)
C6 0.0218(14) 0.0231(14) 0.0288(14) 0.0036(11) 0.0053(12) -0.0028(10)
C1 0.0284(15) 0.0256(14) 0.0233(13) 0.0043(11) 0.0025(12) -0.0010(11)
C10 0.0196(13) 0.0183(13) 0.0350(14) 0.0028(11) -0.0050(11) -0.0010(10)
C9 0.0146(12) 0.0195(13) 0.0367(15) -0.0072(11) 0.0008(11) 0.0002(10)

loop_
_atom_type_symbol
_atom_type_description
_atom_type_scat_dispersion_real
_atom_type_scat_dispersion_imag
_atom_type_scat_source
C C 0.0033 0.0016 'International Tables Vol C Tables 4.2.6.8 and 6.1.1.4'
H H 0.0000 0.0000 'International Tables Vol C Tables 4.2.6.8 and 6.1.1.4'
N N 0.0061 0.0033 'International Tables Vol C Tables 4.2.6.8 and 6.1.1.4'
O O 0.0106 0.0060 'International Tables Vol C Tables 4.2.6.8 and 6.1.1.4'
S S 0.1246 0.1234 'International Tables Vol C Tables 4.2.6.8 and 6.1.1.4'

loop_
_geom_angle_atom_site_label_1
_geom_angle_atom_site_label_2
_geom_angle_atom_site_label_3
_geom_angle
_geom_angle_site_symmetry_1
_geom_angle_site_symmetry_3
O4 S1 O5 119.17(10) . .
O4 S1 N1 107.56(11) . .
O5 S1 N1 107.10(11) . .
O4 S1 C7 107.84(10) . .
O5 S1 C7 105.76(10) . .
N1 S1 C7 109.14(10) . .
C6 O3 C5 110.92(17) . .
C4 O2 C3 113.16(17) . .
S1 N1 H1C 111.8(18) . .
S1 N1 H1D 112.3(17) . .
H1C N1 H1D 114(2) . .
C1 O1 C2 112.47(18) . .
C12 C7 C8 120.6(2) . .
C12 C7 S1 119.74(18) . .
C8 C7 S1 119.65(18) . .
C10 C11 C12 119.8(2) . .
C10 C11 H11 120.3(14) . .
C12 C11 H11 119.9(14) . .
O1 C2 C3 109.35(19) . .
O1 C2 H2A 111.4(13) . .
C3 C2 H2A 106.9(13) . .
O1 C2 H2B 113.3(14) . .
C3 C2 H2B 106.9(14) . .
H2A C2 H2B 108.7(19) . .
C7 C12 C11 119.5(2) . .
C7 C12 H12 119.8(14) . .
C11 C12 H12 120.6(14) . .
O3 C5 C4 109.48(19) . .
O3 C5 H5A 109.9(13) . .
C4 C5 H5A 110.1(13) . .
O3 C5 H5B 106.3(13) . .
C4 C5 H5B 111.2(13) . .
H5A C5 H5B 109.8(18) . .
O2 C4 C5 109.23(19) . .
O2 C4 H4A 109.3(14) . .
C5 C4 H4A 108.9(14) . .
O2 C4 H4B 108.6(13) . .
C5 C4 H4B 112.5(13) . .
H4A C4 H4B 108.2(18) . .
C7 C8 C9 119.7(2) . .
C7 C8 H8 119.6(14) . .
C9 C8 H8 120.7(14) . .
O2 C3 C2 108.6(2) . .
O2 C3 H3A 110.8(14) . .
C2 C3 H3A 109.7(13) . .
O2 C3 H3B 111.8(12) . .
C2 C3 H3B 106.9(13) . .
H3A C3 H3B 109.0(19) . .
O3 C6 C1 109.6(2) . 3_655
O3 C6 H6A 112.3(15) . .
C1 C6 H6A 108.0(14) 3_655 .
O3 C6 H6B 109.4(14) . .
C1 C6 H6B 113.4(14) 3_655 .
H6A C6 H6B 104.0(19) . .
O1 C1 C6 113.8(2) . 3_655
O1 C1 H1A 104.9(13) . .
C6 C1 H1A 110.8(13) 3_655 .
O1 C1 H1B 109.5(14) . .
C6 C1 H1B 110.5(14) 3_655 .
H1A C1 H1B 106.9(19) . .
C9 C10 C11 120.5(2) . .
C9 C10 H10 121.5(15) . .
C11 C10 H10 118.0(15) . .
C10 C9 C8 119.9(2) . .
C10 C9 H9 123.2(13) . .
C8 C9 H9 116.9(13) . .

loop_
_geom_bond_atom_site_label_1
_geom_bond_atom_site_label_2
_geom_bond_distance
_geom_bond_site_symmetry_2
S1 O4 1.4299(16) .
S1 O5 1.4372(17) .
S1 N1 1.596(2) .
S1 C7 1.773(2) .
O3 C6 1.419(3) .
O3 C5 1.425(3) .
O2 C4 1.423(3) .
O2 C3 1.423(3) .
N1 H1C 0.86(3) .
N1 H1D 0.90(3) .
O1 C1 1.430(3) .
O1 C2 1.430(3) .
C7 C12 1.382(3) .
C7 C8 1.384(3) .
C11 C10 1.384(3) .
C11 C12 1.388(3) .
C11 H11 0.97(2) .
C2 C3 1.494(3) .
C2 H2A 1.01(3) .
C2 H2B 0.94(2) .
C12 H12 0.92(2) .
C5 C4 1.501(3) .
C5 H5A 0.98(2) .
C5 H5B 1.01(2) .
C4 H4A 1.00(2) .
C4 H4B 1.02(2) .
C8 C9 1.385(3) .
C8 H8 0.94(2) .
C3 H3A 0.99(2) .
C3 H3B 1.02(2) .
C6 C1 1.504(3) 3_655
C6 H6A 0.99(3) .
C6 H6B 0.99(2) .
C1 C6 1.504(3) 3_655
C1 H1A 0.99(2) .
C1 H1B 1.01(3) .
C10 C9 1.379(4) .
C10 H10 0.94(2) .
C9 H9 0.97(2) .

loop_
_geom_torsion_atom_site_label_1
_geom_torsion_atom_site_label_2
_geom_torsion_atom_site_label_3
_geom_torsion_atom_site_label_4
_geom_torsion
_geom_torsion_site_symmetry_4
O4 S1 C7 C12 19.2(2) .
O5 S1 C7 C12 147.67(19) .
N1 S1 C7 C12 -97.4(2) .
O4 S1 C7 C8 -159.53(18) .
O5 S1 C7 C8 -31.0(2) .
N1 S1 C7 C8 83.9(2) .
C1 O1 C2 C3 178.52(19) .
C8 C7 C12 C11 1.9(4) .
S1 C7 C12 C11 -176.78(18) .
C10 C11 C12 C7 -1.3(4) .
C6 O3 C5 C4 -176.58(19) .
C3 O2 C4 C5 160.19(19) .
O3 C5 C4 O2 66.0(2) .
C12 C7 C8 C9 -0.8(3) .
S1 C7 C8 C9 177.85(17) .
C4 O2 C3 C2 179.71(19) .
O1 C2 C3 O2 65.5(2) .
C5 O3 C6 C1 171.40(19) 3_655
C2 O1 C1 C6 72.1(3) 3_655
C12 C11 C10 C9 -0.3(4) .
C11 C10 C9 C8 1.4(4) .
C7 C8 C9 C10 -0.8(4) .
